data_1511958
loop_
_publ_author_name
'Ozeryanskii, Valery A.'
'Pozharskii, Alexander F.'
'Filarowski, Alexander'
'Borodkin, Gennady S.'

_publ_section_title
;
 Extreme Magnetic Separation of Geminal Protons in
 ProtonatedN,N,N&#x2032;-Trimethyl-1,8-diaminonaphthalene. A Puzzle of the
 Fourth Methyl Group
;
_journal_issue 9
_journal_name_full 'Organic Letters'
_journal_page_first 2194
_journal_paper_doi 10.1021/ol400746u
_journal_volume 15
_journal_year 2013
_chemical_formula_moiety 'C13 H17 N2, B F4'
_chemical_formula_sum 'C13 H17 B F4 N2'
_chemical_formula_weight 288.10
_chemical_name_systematic
; 
 ? 
;
_space_group_IT_number 61
_symmetry_cell_setting orthorhombic
_symmetry_space_group_name_Hall '-P 2ac 2ab'
_symmetry_space_group_name_H-M 'P b c a'
_atom_sites_solution_hydrogens mixed
_atom_sites_solution_primary direct
_atom_sites_solution_secondary difmap
_audit_creation_method SHELXL-97
_cell_angle_alpha 90.00
_cell_angle_beta 90.00
_cell_angle_gamma 90.00
_cell_formula_units_Z 8
_cell_length_a 7.8204(14)
_cell_length_b 14.892(3)
_cell_length_c 23.179(4)
_cell_measurement_reflns_used 131
_cell_measurement_temperature 120(2)
_cell_measurement_theta_max 26
_cell_measurement_theta_min 3
_cell_volume 2699.5(9)
_computing_cell_refinement 'SAINTPlus (Bruker, 1998a)'
_computing_data_collection 'SMART (Bruker, 1998b)'
_computing_data_reduction 'SAINTPlus (Bruker, 1998a)'
_computing_molecular_graphics 'SHELXTL ver. 5.1 (Sheldrick, 1998b)'
_computing_publication_material 'SHELXTL ver. 5.1 (Sheldrick, 1998b)'
_computing_structure_refinement 'SHELXTL ver. 5.1 (Sheldrick, 1998b)'
_computing_structure_solution 'SHELXTL ver. 5.1 (Sheldrick, 1998b)'
_diffrn_ambient_temperature 120(2)
_diffrn_measured_fraction_theta_full 0.987
_diffrn_measured_fraction_theta_max 0.987
_diffrn_measurement_device_type 'Bruker SMART 1000 CCD area detector'
_diffrn_measurement_method 'phi and omega scans'
_diffrn_radiation_monochromator graphite
_diffrn_radiation_source 'fine-focus sealed tube'
_diffrn_radiation_type MoK\a
_diffrn_radiation_wavelength 0.71073
_diffrn_reflns_av_R_equivalents 0.1155
_diffrn_reflns_av_sigmaI/netI 0.0746
_diffrn_reflns_limit_h_max 9
_diffrn_reflns_limit_h_min -9
_diffrn_reflns_limit_k_max 18
_diffrn_reflns_limit_k_min -18
_diffrn_reflns_limit_l_max 28
_diffrn_reflns_limit_l_min -27
_diffrn_reflns_number 18604
_diffrn_reflns_theta_full 26.00
_diffrn_reflns_theta_max 26.00
_diffrn_reflns_theta_min 1.76
_exptl_absorpt_coefficient_mu 0.122
_exptl_absorpt_correction_T_max 0.994
_exptl_absorpt_correction_T_min 0.967
_exptl_absorpt_correction_type multi-scan
_exptl_absorpt_process_details 'SADABS (Sheldrick, 1998a)'
_exptl_crystal_colour colorless
_exptl_crystal_density_diffrn 1.418
_exptl_crystal_density_method 'not measured'
_exptl_crystal_description plate
_exptl_crystal_F_000 1200
_exptl_crystal_size_max 0.30
_exptl_crystal_size_mid 0.20
_exptl_crystal_size_min 0.15
_refine_diff_density_max 0.262
_refine_diff_density_min -0.212
_refine_diff_density_rms 0.052
_refine_ls_extinction_method none
_refine_ls_goodness_of_fit_ref 1.017
_refine_ls_hydrogen_treatment refall
_refine_ls_matrix_type full
_refine_ls_number_parameters 189
_refine_ls_number_reflns 2623
_refine_ls_number_restraints 0
_refine_ls_restrained_S_all 1.017
_refine_ls_R_factor_all 0.1081
_refine_ls_R_factor_gt 0.0578
_refine_ls_shift/su_max 0.000
_refine_ls_shift/su_mean 0.000
_refine_ls_structure_factor_coef Fsqd
_refine_ls_weighting_details 'calc w=1/[\s^2^(Fo^2^)+(0.0417P)^2^+2.5710P] where P=(Fo^2^+2Fc^2^)/3'
_refine_ls_weighting_scheme calc
_refine_ls_wR_factor_gt 0.1173
_refine_ls_wR_factor_ref 0.1400
_reflns_number_gt 1648
_reflns_number_total 2623
_reflns_threshold_expression I>2\s(I)
_cod_data_source_file ol400746u_si_002.cif
_cod_data_source_block fin
_cod_depositor_comments
;
The following automatic conversions were performed:

'_symmetry_cell_setting' value 'Orthorhombic' changed to
'orthorhombic' according to
/home/saulius/struct/CIF-dictionaries/cif_core.dic dictionary named
'cif_core.dic' version 2.4.2 from 2011-04-26.

Automatic conversion script
Id: cif_fix_values 1891 2012-01-12 08:04:46Z andrius 
;
_cod_original_cell_volume 2699.6(8)
_cod_database_code 1511958

loop_
_symmetry_equiv_pos_as_xyz
'x, y, z'
'-x+1/2, -y, z+1/2'
'-x, y+1/2, -z+1/2'
'x+1/2, -y+1/2, -z'
'-x, -y, -z'
'x-1/2, y, -z-1/2'
'x, -y-1/2, z-1/2'
'-x-1/2, y-1/2, z'

loop_
_atom_site_label
_atom_site_type_symbol
_atom_site_fract_x
_atom_site_fract_y
_atom_site_fract_z
_atom_site_U_iso_or_equiv
_atom_site_adp_type
_atom_site_occupancy
_atom_site_symmetry_multiplicity
_atom_site_calc_flag
_atom_site_refinement_flags
N1 N -0.2558(3) 0.56955(17) 0.40313(10) 0.0236(5) Uani 1 1 d .
N2 N -0.0572(3) 0.70489(15) 0.40722(10) 0.0231(5) Uani 1 1 d .
C1 C -0.2361(3) 0.56845(18) 0.34081(12) 0.0218(6) Uani 1 1 d .
C2 C -0.3020(4) 0.49959(19) 0.30868(13) 0.0265(7) Uani 1 1 d .
H2A H -0.3546 0.4515 0.3271 0.032 Uiso 1 1 calc R
C3 C -0.2910(4) 0.5009(2) 0.24885(13) 0.0289(7) Uani 1 1 d .
H3A H -0.3354 0.4536 0.2273 0.035 Uiso 1 1 calc R
C4 C -0.2151(3) 0.5713(2) 0.22196(13) 0.0274(7) Uani 1 1 d .
H4A H -0.2116 0.5726 0.1819 0.033 Uiso 1 1 calc R
C5 C -0.1412(3) 0.64253(19) 0.25343(12) 0.0238(6) Uani 1 1 d .
C6 C -0.0601(3) 0.7155(2) 0.22544(13) 0.0281(7) Uani 1 1 d .
H6A H -0.0600 0.7183 0.1854 0.034 Uiso 1 1 calc R
C7 C 0.0168(4) 0.7809(2) 0.25584(14) 0.0288(7) Uani 1 1 d .
H7A H 0.0695 0.8282 0.2366 0.035 Uiso 1 1 calc R
C8 C 0.0181(3) 0.77830(19) 0.31568(13) 0.0255(7) Uani 1 1 d .
H8A H 0.0744 0.8231 0.3362 0.031 Uiso 1 1 calc R
C9 C -0.0622(3) 0.71068(18) 0.34483(12) 0.0223(6) Uani 1 1 d .
C10 C -0.1470(3) 0.64068(18) 0.31449(12) 0.0207(6) Uani 1 1 d .
C11 C -0.4336(4) 0.5761(2) 0.42307(13) 0.0298(7) Uani 1 1 d .
H11A H -0.4360 0.5765 0.4645 0.045 Uiso 1 1 calc R
H11B H -0.4973 0.5255 0.4091 0.045 Uiso 1 1 calc R
H11C H -0.4837 0.6305 0.4087 0.045 Uiso 1 1 calc R
C12 C 0.1083(4) 0.6682(2) 0.42774(13) 0.0306(7) Uani 1 1 d .
H12A H 0.1330 0.6134 0.4076 0.046 Uiso 1 1 calc R
H12B H 0.1015 0.6565 0.4684 0.046 Uiso 1 1 calc R
H12C H 0.1975 0.7110 0.4205 0.046 Uiso 1 1 calc R
C13 C -0.1015(4) 0.7898(2) 0.43679(14) 0.0363(8) Uani 1 1 d .
H13A H -0.2088 0.8117 0.4224 0.054 Uiso 1 1 calc R
H13B H -0.0139 0.8336 0.4296 0.054 Uiso 1 1 calc R
H13C H -0.1106 0.7793 0.4775 0.054 Uiso 1 1 calc R
B1 B 0.1012(5) 0.3853(2) 0.42536(15) 0.0279(8) Uani 1 1 d .
F1 F 0.0511(3) 0.30369(13) 0.40415(9) 0.0572(6) Uani 1 1 d .
F2 F 0.1973(2) 0.37234(14) 0.47385(8) 0.0480(6) Uani 1 1 d .
F3 F 0.1927(3) 0.43148(16) 0.38551(10) 0.0728(7) Uani 1 1 d .
F4 F -0.0463(3) 0.43175(12) 0.44100(9) 0.0505(6) Uani 1 1 d .
H1N H -0.210(4) 0.519(2) 0.4153(13) 0.033(9) Uiso 1 1 d .
H2N H -0.169(5) 0.642(2) 0.4187(15) 0.064(11) Uiso 1 1 d .

loop_
_atom_site_aniso_label
_atom_site_aniso_U_11
_atom_site_aniso_U_22
_atom_site_aniso_U_33
_atom_site_aniso_U_23
_atom_site_aniso_U_13
_atom_site_aniso_U_12
N1 0.0237(13) 0.0258(13) 0.0212(13) 0.0045(11) -0.0011(10) 0.0046(11)
N2 0.0199(12) 0.0271(13) 0.0222(14) -0.0037(10) -0.0015(10) 0.0038(10)
C1 0.0180(14) 0.0247(14) 0.0227(15) 0.0028(12) -0.0006(11) 0.0060(12)
C2 0.0236(15) 0.0249(15) 0.0309(18) 0.0001(13) 0.0006(13) 0.0010(12)
C3 0.0228(15) 0.0340(17) 0.0299(18) -0.0062(15) -0.0032(13) 0.0043(13)
C4 0.0184(14) 0.0420(18) 0.0218(16) -0.0049(14) -0.0023(12) 0.0098(13)
C5 0.0150(14) 0.0333(16) 0.0231(16) -0.0002(13) 0.0005(12) 0.0112(13)
C6 0.0212(15) 0.0397(17) 0.0235(16) 0.0067(14) 0.0025(13) 0.0126(13)
C7 0.0192(15) 0.0288(15) 0.038(2) 0.0053(14) 0.0087(13) 0.0049(13)
C8 0.0193(15) 0.0236(14) 0.0337(18) -0.0022(13) 0.0009(13) 0.0038(12)
C9 0.0162(14) 0.0256(15) 0.0250(16) -0.0022(12) 0.0003(12) 0.0070(12)
C10 0.0145(13) 0.0247(14) 0.0229(16) 0.0014(12) -0.0009(12) 0.0082(11)
C11 0.0254(16) 0.0384(17) 0.0257(17) 0.0017(14) 0.0025(13) 0.0007(14)
C12 0.0202(16) 0.0422(18) 0.0294(18) -0.0009(14) -0.0048(13) 0.0049(13)
C13 0.0370(19) 0.0373(18) 0.0345(19) -0.0113(14) 0.0030(15) 0.0034(15)
B1 0.037(2) 0.0238(17) 0.0233(19) 0.0016(15) -0.0013(16) 0.0026(15)
F1 0.0577(14) 0.0464(12) 0.0675(15) -0.0269(11) -0.0023(11) 0.0000(10)
F2 0.0420(11) 0.0712(15) 0.0309(11) -0.0009(10) -0.0088(9) 0.0106(10)
F3 0.0847(17) 0.0773(17) 0.0562(15) 0.0287(13) 0.0140(13) -0.0180(14)
F4 0.0514(12) 0.0441(11) 0.0558(13) -0.0005(10) -0.0077(10) 0.0257(10)

loop_
_atom_type_symbol
_atom_type_description
_atom_type_scat_dispersion_real
_atom_type_scat_dispersion_imag
_atom_type_scat_source
C C 0.0033 0.0016 'International Tables Vol C Tables 4.2.6.8 and 6.1.1.4'
H H 0.0000 0.0000 'International Tables Vol C Tables 4.2.6.8 and 6.1.1.4'
N N 0.0061 0.0033 'International Tables Vol C Tables 4.2.6.8 and 6.1.1.4'
B B 0.0013 0.0007 'International Tables Vol C Tables 4.2.6.8 and 6.1.1.4'
F F 0.0171 0.0103 'International Tables Vol C Tables 4.2.6.8 and 6.1.1.4'

loop_
_geom_angle_atom_site_label_1
_geom_angle_atom_site_label_2
_geom_angle_atom_site_label_3
_geom_angle
C1 N1 C11 114.5(2)
C1 N1 H1N 105(2)
C11 N1 H1N 110(2)
C1 N1 H2N 103.0(16)
C11 N1 H2N 110.4(16)
H1N N1 H2N 113(3)
C9 N2 C13 113.9(2)
C9 N2 C12 111.4(2)
C13 N2 C12 111.8(2)
C9 N2 H2N 103.1(16)
C13 N2 H2N 111.3(16)
C12 N2 H2N 104.6(16)
C2 C1 C10 121.3(3)
C2 C1 N1 120.6(3)
C10 C1 N1 118.1(2)
C1 C2 C3 120.6(3)
C1 C2 H2A 119.7
C3 C2 H2A 119.7
C4 C3 C2 119.8(3)
C4 C3 H3A 120.1
C2 C3 H3A 120.1
C3 C4 C5 121.5(3)
C3 C4 H4A 119.2
C5 C4 H4A 119.2
C4 C5 C6 121.6(3)
C4 C5 C10 119.3(3)
C6 C5 C10 119.2(3)
C7 C6 C5 121.1(3)
C7 C6 H6A 119.5
C5 C6 H6A 119.5
C6 C7 C8 120.5(3)
C6 C7 H7A 119.8
C8 C7 H7A 119.8
C9 C8 C7 120.8(3)
C9 C8 H8A 119.6
C7 C8 H8A 119.6
C8 C9 C10 120.7(3)
C8 C9 N2 121.7(3)
C10 C9 N2 117.5(2)
C5 C10 C1 117.4(3)
C5 C10 C9 117.7(3)
C1 C10 C9 124.9(3)
N1 C11 H11A 109.5
N1 C11 H11B 109.5
H11A C11 H11B 109.5
N1 C11 H11C 109.5
H11A C11 H11C 109.5
H11B C11 H11C 109.5
N2 C12 H12A 109.5
N2 C12 H12B 109.5
H12A C12 H12B 109.5
N2 C12 H12C 109.5
H12A C12 H12C 109.5
H12B C12 H12C 109.5
N2 C13 H13A 109.5
N2 C13 H13B 109.5
H13A C13 H13B 109.5
N2 C13 H13C 109.5
H13A C13 H13C 109.5
H13B C13 H13C 109.5
F3 B1 F2 110.0(3)
F3 B1 F1 110.9(3)
F2 B1 F1 109.2(3)
F3 B1 F4 111.2(3)
F2 B1 F4 108.1(3)
F1 B1 F4 107.3(3)

loop_
_geom_bond_atom_site_label_1
_geom_bond_atom_site_label_2
_geom_bond_distance
N1 C1 1.453(3)
N1 C11 1.468(4)
N1 H1N 0.88(3)
N1 H2N 1.32(4)
N2 C9 1.449(4)
N2 C13 1.480(4)
N2 C12 1.483(3)
N2 H2N 1.31(4)
C1 C2 1.368(4)
C1 C10 1.419(4)
C2 C3 1.390(4)
C2 H2A 0.9300
C3 C4 1.357(4)
C3 H3A 0.9300
C4 C5 1.411(4)
C4 H4A 0.9300
C5 C6 1.416(4)
C5 C10 1.416(4)
C6 C7 1.344(4)
C6 H6A 0.9300
C7 C8 1.388(4)
C7 H7A 0.9300
C8 C9 1.366(4)
C8 H8A 0.9300
C9 C10 1.422(4)
C11 H11A 0.9600
C11 H11B 0.9600
C11 H11C 0.9600
C12 H12A 0.9600
C12 H12B 0.9600
C12 H12C 0.9600
C13 H13A 0.9600
C13 H13B 0.9600
C13 H13C 0.9600
B1 F3 1.356(4)
B1 F2 1.366(4)
B1 F1 1.368(4)
B1 F4 1.393(4)

loop_
_geom_hbond_atom_site_label_D
_geom_hbond_atom_site_label_H
_geom_hbond_atom_site_label_A
_geom_hbond_site_symmetry_A
_geom_hbond_distance_DH
_geom_hbond_distance_HA
_geom_hbond_distance_DA
_geom_hbond_angle_DHA
N1 H1N F4 1_555 0.88(3) 1.92(4) 2.769(8) 162(2)
N2 H2N N1 1_555 1.31(4) 1.32(4) 2.547(4) 151(2)

loop_
_geom_torsion_atom_site_label_1
_geom_torsion_atom_site_label_2
_geom_torsion_atom_site_label_3
_geom_torsion_atom_site_label_4
_geom_torsion
C11 N1 C1 C2 -63.7(3)
C11 N1 C1 C10 116.2(3)
C10 C1 C2 C3 -3.3(4)
N1 C1 C2 C3 176.6(2)
C1 C2 C3 C4 -0.4(4)
C2 C3 C4 C5 2.2(4)
C3 C4 C5 C6 179.2(3)
C3 C4 C5 C10 -0.3(4)
C4 C5 C6 C7 -176.9(3)
C10 C5 C6 C7 2.6(4)
C5 C6 C7 C8 -0.1(4)
C6 C7 C8 C9 -1.7(4)
C7 C8 C9 C10 0.9(4)
C7 C8 C9 N2 177.8(2)
C13 N2 C9 C8 49.4(3)
C12 N2 C9 C8 -78.1(3)
C13 N2 C9 C10 -133.6(3)
C12 N2 C9 C10 98.8(3)
C4 C5 C10 C1 -3.3(4)
C6 C5 C10 C1 177.2(2)
C4 C5 C10 C9 176.2(2)
C6 C5 C10 C9 -3.3(4)
C2 C1 C10 C5 5.1(4)
N1 C1 C10 C5 -174.9(2)
C2 C1 C10 C9 -174.3(3)
N1 C1 C10 C9 5.7(4)
C8 C9 C10 C5 1.6(4)
N2 C9 C10 C5 -175.4(2)
C8 C9 C10 C1 -179.0(2)
N2 C9 C10 C1 4.0(4)
